data_1565482
loop_
_publ_author_name
'Qian, Zhe'
'Zhang, Ying'
'Jia, Ai-Quan'
'Shi, Hua-Tian'
'Zhang, Qian-Feng'

_publ_section_title
;
 Syntheses, molecular structures, and spectroscopic properties of
 manganese(II)/(III) complexes with tetraphenylimidodiphosphinato and
 bi-pyridine or salicylaldehyde ligands
;
_journal_name_full 'Inorganica Chimica Acta'
_journal_page_first 119298
_journal_paper_doi 10.1016/j.ica.2019.119298
_journal_volume 502
_journal_year 2020
_chemical_formula_sum 'C60 H54 Mn N4 O5.5 P4'
_chemical_formula_weight 1097.89
_space_group_crystal_system monoclinic
_space_group_IT_number 14
_space_group_name_Hall '-P 2yn'
_space_group_name_H-M_alt 'P 1 21/n 1'
_atom_sites_solution_hydrogens mixed
_audit_creation_method SHELXL-2014/7
_cell_angle_alpha 90
_cell_angle_beta 105.996(9)
_cell_angle_gamma 90
_cell_formula_units_Z 4
_cell_length_a 18.915(13)
_cell_length_b 10.196(7)
_cell_length_c 29.92(2)
_cell_measurement_reflns_used 1748
_cell_measurement_temperature 296(2)
_cell_measurement_theta_max 17.25
_cell_measurement_theta_min 2.30
_cell_volume 5547(7)
_computing_cell_refinement 'Bruker SMART'
_computing_data_collection 'Bruker SMART'
_computing_data_reduction 'Bruker SAINT'
_computing_molecular_graphics 'Bruker SHELXTL'
_computing_publication_material 'Bruker SHELXTL'
_computing_structure_refinement 'SHELXL-2014/7 (Sheldrick, 2014)'
_computing_structure_solution 'Bruker SHELXTL'
_diffrn_ambient_temperature 296(2)
_diffrn_measured_fraction_theta_full 0.995
_diffrn_measured_fraction_theta_max 0.984
_diffrn_measurement_device_type 'CCD area detector'
_diffrn_measurement_method 'phi and omega scans'
_diffrn_radiation_type MoK\a
_diffrn_radiation_wavelength 0.71073
_diffrn_reflns_av_R_equivalents 0.1255
_diffrn_reflns_av_unetI/netI 0.1872
_diffrn_reflns_Laue_measured_fraction_full 0.995
_diffrn_reflns_Laue_measured_fraction_max 0.984
_diffrn_reflns_limit_h_max 24
_diffrn_reflns_limit_h_min -20
_diffrn_reflns_limit_k_max 13
_diffrn_reflns_limit_k_min -12
_diffrn_reflns_limit_l_max 38
_diffrn_reflns_limit_l_min -38
_diffrn_reflns_number 33802
_diffrn_reflns_point_group_measured_fraction_full 0.995
_diffrn_reflns_point_group_measured_fraction_max 0.984
_diffrn_reflns_theta_full 25.242
_diffrn_reflns_theta_max 27.646
_diffrn_reflns_theta_min 2.290
_exptl_absorpt_coefficient_mu 0.407
_exptl_absorpt_correction_type none
_exptl_crystal_colour colorless
_exptl_crystal_density_diffrn 1.315
_exptl_crystal_density_meas 0
_exptl_crystal_description block
_exptl_crystal_F_000 2284
_exptl_crystal_size_max 0.22
_exptl_crystal_size_mid 0.20
_exptl_crystal_size_min 0.16
_refine_diff_density_max 0.532
_refine_diff_density_min -0.540
_refine_diff_density_rms 0.076
_refine_ls_extinction_coef 0.0031(7)
_refine_ls_extinction_expression Fc^*^=kFc[1+0.001xFc^2^\l^3^/sin(2\q)]^-1/4^
_refine_ls_extinction_method 'SHELXL-2014/7 (Sheldrick 2014'
_refine_ls_goodness_of_fit_ref 0.798
_refine_ls_hydrogen_treatment mixed
_refine_ls_matrix_type full
_refine_ls_number_parameters 687
_refine_ls_number_reflns 12719
_refine_ls_number_restraints 243
_refine_ls_restrained_S_all 0.805
_refine_ls_R_factor_all 0.2284
_refine_ls_R_factor_gt 0.0827
_refine_ls_shift/su_max 0.001
_refine_ls_shift/su_mean 0.000
_refine_ls_structure_factor_coef Fsqd
_refine_ls_weighting_details 'w=1/[\s^2^(Fo^2^)+(0.2000P)^2^] where P=(Fo^2^+2Fc^2^)/3'
_refine_ls_weighting_scheme calc
_refine_ls_wR_factor_gt 0.2220
_refine_ls_wR_factor_ref 0.3304
_reflns_Friedel_coverage 0.000
_reflns_Friedel_fraction_full .
_reflns_Friedel_fraction_max .
_reflns_number_gt 4242
_reflns_number_total 12719
_reflns_threshold_expression 'I > 2\s(I)'
_cod_data_source_file 1.cif
_cod_data_source_block P21n
_cod_original_sg_symbol_H-M 'P 21/n'
_cod_original_formula_sum 'C60 H54 Mn N4 O5.50 P4'
_cod_database_code 1565482
_shelx_shelxl_version_number 2014/7
_shelx_space_group_comment
; 
The symmetry employed for this shelxl refinement is uniquely defined 
by the following loop, which should always be used as a source of 
symmetry information in preference to the above space-group names. 
They are only intended as comments. 
;

loop_
_space_group_symop_operation_xyz
'x, y, z'
'-x+1/2, y+1/2, -z+1/2'
'-x, -y, -z'
'x-1/2, -y-1/2, z-1/2'

loop_
_atom_site_label
_atom_site_type_symbol
_atom_site_fract_x
_atom_site_fract_y
_atom_site_fract_z
_atom_site_U_iso_or_equiv
_atom_site_adp_type
_atom_site_occupancy
_atom_site_site_symmetry_order
_atom_site_calc_flag
_atom_site_refinement_flags_posn
_atom_site_refinement_flags_adp
_atom_site_refinement_flags_occupancy
_atom_site_disorder_assembly
_atom_site_disorder_group
Mn1 Mn 0.90853(5) 0.67480(9) 0.13618(3) 0.0610(4) Uani 1 1 d . U . . .
P1 P 1.08774(10) 0.61674(19) 0.16845(6) 0.0683(5) Uani 1 1 d . U . . .
P2 P 1.02816(9) 0.70766(16) 0.23973(6) 0.0589(5) Uani 1 1 d . U . . .
P3 P 0.72954(9) 0.79281(15) 0.12525(5) 0.0545(5) Uani 1 1 d . U . . .
P4 P 0.72172(10) 0.94099(16) 0.04044(5) 0.0596(5) Uani 1 1 d . U . . .
O1 O 1.0191(3) 0.6518(5) 0.13181(15) 0.0773(13) Uani 1 1 d . U . . .
O2 O 0.9512(2) 0.7116(4) 0.20823(14) 0.0645(11) Uani 1 1 d . U . . .
O3 O 0.8008(2) 0.7235(4) 0.13018(15) 0.0710(11) Uani 1 1 d . U . . .
O4 O 0.7984(2) 0.9881(4) 0.04788(16) 0.0777(13) Uani 1 1 d . U . . .
O5 O 0.9128(3) 0.8705(6) 0.1055(2) 0.1132(19) Uani 1 1 d D U . . .
N1 N 0.8784(4) 0.5535(7) 0.0687(2) 0.0950(18) Uani 1 1 d . U . . .
N2 N 0.8851(3) 0.4608(6) 0.1526(2) 0.0760(15) Uani 1 1 d . U . . .
N3 N 1.0886(3) 0.6363(6) 0.22097(17) 0.0715(14) Uani 1 1 d . U . . .
N4 N 0.6962(3) 0.8821(5) 0.08188(16) 0.0686(14) Uani 1 1 d . U . . .
C1 C 0.8828(8) 0.6058(13) 0.0296(3) 0.160(5) Uani 1 1 d . U . . .
H1 H 0.8848 0.6962 0.0263 0.192 Uiso 1 1 calc R U . . .
C2 C 0.8842(14) 0.5199(19) -0.0077(5) 0.270(12) Uani 1 1 d . U . . .
H2 H 0.8834 0.5542 -0.0366 0.324 Uiso 1 1 calc R U . . .
C3 C 0.8869(14) 0.387(2) -0.0010(6) 0.254(11) Uani 1 1 d . U . . .
H3 H 0.8966 0.3317 -0.0234 0.304 Uiso 1 1 calc R U . . .
C4 C 0.8754(11) 0.3349(14) 0.0381(5) 0.222(8) Uani 1 1 d . U . . .
H4 H 0.8697 0.2452 0.0413 0.267 Uiso 1 1 calc R U . . .
C5 C 0.8727(5) 0.4235(10) 0.0733(3) 0.110(3) Uani 1 1 d . U . . .
C6 C 0.8659(4) 0.3758(8) 0.1178(3) 0.088(2) Uani 1 1 d . U . . .
C7 C 0.8429(5) 0.2470(9) 0.1252(4) 0.113(3) Uani 1 1 d . U . . .
H7 H 0.8304 0.1867 0.1009 0.136 Uiso 1 1 calc R U . . .
C8 C 0.8396(7) 0.2142(11) 0.1690(5) 0.150(4) Uani 1 1 d . U . . .
H8 H 0.8238 0.1309 0.1745 0.180 Uiso 1 1 calc R U . . .
C9 C 0.8588(6) 0.3001(10) 0.2041(4) 0.131(4) Uani 1 1 d . U . . .
H9 H 0.8574 0.2779 0.2339 0.157 Uiso 1 1 calc R U . . .
C10 C 0.8808(5) 0.4228(8) 0.1940(3) 0.095(2) Uani 1 1 d . U . . .
H10 H 0.8935 0.4833 0.2182 0.114 Uiso 1 1 calc R U . . .
C11 C 0.9787(7) 0.9384(17) 0.0998(7) 0.293(9) Uani 1 1 d D U . . .
H11A H 1.0107 0.9509 0.1310 0.352 Uiso 1 1 calc R U . . .
H11B H 0.9622 1.0252 0.0882 0.352 Uiso 1 1 calc R U . . .
C61 C 1.0310(10) 0.8875(19) 0.0690(7) 0.303(9) Uani 1 1 d D U . . .
H61A H 1.0816 0.8961 0.0865 0.455 Uiso 1 1 calc R U . . .
H61B H 1.0223 0.9391 0.0411 0.455 Uiso 1 1 calc R U . . .
H61C H 1.0204 0.7972 0.0609 0.455 Uiso 1 1 calc R U . . .
C12 C 1.1086(4) 0.4468(7) 0.1608(3) 0.0768(18) Uani 1 1 d . U . . .
C13 C 1.0681(6) 0.3840(10) 0.1216(4) 0.132(4) Uani 1 1 d . U . . .
H13 H 1.0330 0.4288 0.0988 0.159 Uiso 1 1 calc R U . . .
C14 C 1.0815(8) 0.2483(13) 0.1168(5) 0.178(6) Uani 1 1 d . U . . .
H14 H 1.0532 0.2033 0.0911 0.213 Uiso 1 1 calc R U . . .
C15 C 1.1337(7) 0.1832(12) 0.1484(6) 0.151(5) Uani 1 1 d . U . . .
H15 H 1.1416 0.0945 0.1444 0.181 Uiso 1 1 calc R U . . .
C16 C 1.1749(7) 0.2477(10) 0.1862(4) 0.131(3) Uani 1 1 d . U . . .
H16 H 1.2128 0.2047 0.2077 0.157 Uiso 1 1 calc R U . . .
C17 C 1.1600(5) 0.3787(9) 0.1926(3) 0.102(3) Uani 1 1 d . U . . .
H17 H 1.1863 0.4208 0.2197 0.123 Uiso 1 1 calc R U . . .
C18 C 1.1621(4) 0.7093(7) 0.1562(2) 0.088(2) Uani 1 1 d D U . . .
C19 C 1.1972(4) 0.8064(7) 0.1847(3) 0.103(2) Uani 1 1 d D U . . .
H19 H 1.1878 0.8194 0.2133 0.123 Uiso 1 1 calc R U . . .
C20 C 1.2468(5) 0.8861(7) 0.1715(3) 0.130(3) Uani 1 1 d D U . . .
H20 H 1.2684 0.9561 0.1903 0.156 Uiso 1 1 calc R U . . .
C21 C 1.2639(6) 0.8627(11) 0.1313(4) 0.169(6) Uani 1 1 d D U . . .
H21 H 1.2923 0.9222 0.1202 0.203 Uiso 1 1 calc R U . . .
C22 C 1.2389(7) 0.7495(13) 0.1068(4) 0.189(6) Uani 1 1 d D U . . .
H22 H 1.2585 0.7228 0.0830 0.227 Uiso 1 1 calc R U . . .
C23 C 1.1852(6) 0.6767(10) 0.1177(3) 0.161(5) Uani 1 1 d D U . . .
H23 H 1.1644 0.6055 0.0993 0.193 Uiso 1 1 calc R U . . .
C24 C 1.0287(3) 0.6265(7) 0.2927(2) 0.0629(15) Uani 1 1 d . U . . .
C25 C 1.0061(6) 0.6854(7) 0.3271(3) 0.104(3) Uani 1 1 d . U . . .
H25 H 0.9917 0.7728 0.3234 0.125 Uiso 1 1 calc R U . . .
C26 C 1.0038(7) 0.6223(10) 0.3666(3) 0.130(4) Uani 1 1 d . U . . .
H26 H 0.9878 0.6668 0.3892 0.156 Uiso 1 1 calc R U . . .
C27 C 1.0245(5) 0.4956(10) 0.3735(3) 0.101(3) Uani 1 1 d . U . . .
H27 H 1.0250 0.4539 0.4013 0.121 Uiso 1 1 calc R U . . .
C28 C 1.0445(5) 0.4293(9) 0.3394(4) 0.116(3) Uani 1 1 d . U . . .
H28 H 1.0567 0.3408 0.3430 0.139 Uiso 1 1 calc R U . . .
C29 C 1.0466(5) 0.4948(8) 0.2992(3) 0.099(3) Uani 1 1 d . U . . .
H29 H 1.0605 0.4494 0.2760 0.119 Uiso 1 1 calc R U . . .
C30 C 1.0550(4) 0.8724(7) 0.2562(2) 0.0628(15) Uani 1 1 d . U . . .
C31 C 1.0123(5) 0.9775(8) 0.2385(3) 0.098(2) Uani 1 1 d . U . . .
H31 H 0.9656 0.9640 0.2186 0.118 Uiso 1 1 calc R U . . .
C32 C 1.0371(6) 1.1048(9) 0.2497(4) 0.127(4) Uani 1 1 d . U . . .
H32 H 1.0071 1.1745 0.2362 0.153 Uiso 1 1 calc R U . . .
C33 C 1.1008(7) 1.1294(10) 0.2783(4) 0.123(3) Uani 1 1 d . U . . .
H33 H 1.1152 1.2156 0.2861 0.147 Uiso 1 1 calc R U . . .
C34 C 1.1460(5) 1.0296(10) 0.2969(3) 0.109(3) Uani 1 1 d . U . . .
H34 H 1.1926 1.0469 0.3164 0.131 Uiso 1 1 calc R U . . .
C35 C 1.1231(5) 0.9008(8) 0.2869(3) 0.089(2) Uani 1 1 d . U . . .
H35 H 1.1538 0.8325 0.3011 0.106 Uiso 1 1 calc R U . . .
C36 C 0.7367(4) 0.8929(6) 0.1758(2) 0.0572(15) Uani 1 1 d . U . . .
C37 C 0.6866(4) 0.9920(7) 0.1758(2) 0.082(2) Uani 1 1 d . U . . .
H37 H 0.6480 1.0072 0.1493 0.098 Uiso 1 1 calc R U . . .
C38 C 0.6940(5) 1.0688(8) 0.2152(3) 0.101(3) Uani 1 1 d . U . . .
H38 H 0.6603 1.1352 0.2152 0.121 Uiso 1 1 calc R U . . .
C39 C 0.7498(6) 1.0470(8) 0.2534(3) 0.103(3) Uani 1 1 d . U . . .
H39 H 0.7541 1.0977 0.2798 0.123 Uiso 1 1 calc R U . . .
C40 C 0.8004(5) 0.9511(7) 0.2537(2) 0.086(2) Uani 1 1 d . U . . .
H40 H 0.8390 0.9379 0.2803 0.103 Uiso 1 1 calc R U . . .
C41 C 0.7952(4) 0.8738(6) 0.2153(2) 0.0652(17) Uani 1 1 d . U . . .
H41 H 0.8303 0.8096 0.2157 0.078 Uiso 1 1 calc R U . . .
C42 C 0.6624(4) 0.6678(6) 0.12479(19) 0.0582(14) Uani 1 1 d . U . . .
C43 C 0.6728(5) 0.5441(7) 0.1095(3) 0.098(2) Uani 1 1 d . U . . .
H43 H 0.7160 0.5252 0.1017 0.117 Uiso 1 1 calc R U . . .
C44 C 0.6204(7) 0.4470(9) 0.1056(3) 0.118(3) Uani 1 1 d . U . . .
H44 H 0.6279 0.3644 0.0946 0.142 Uiso 1 1 calc R U . . .
C45 C 0.5587(6) 0.4728(10) 0.1179(3) 0.115(3) Uani 1 1 d . U . . .
H45 H 0.5228 0.4085 0.1147 0.138 Uiso 1 1 calc R U . . .
C46 C 0.5489(5) 0.5893(11) 0.1345(4) 0.112(3) Uani 1 1 d . U . . .
H46 H 0.5070 0.6048 0.1442 0.135 Uiso 1 1 calc R U . . .
C47 C 0.5993(4) 0.6879(8) 0.1378(3) 0.090(2) Uani 1 1 d . U . . .
H47 H 0.5905 0.7696 0.1490 0.108 Uiso 1 1 calc R U . . .
C48 C 0.7026(4) 0.8234(7) -0.0067(2) 0.0730(18) Uani 1 1 d . U . . .
C49 C 0.7323(7) 0.8350(10) -0.0431(3) 0.134(4) Uani 1 1 d . U . . .
H49 H 0.7640 0.9038 -0.0443 0.161 Uiso 1 1 calc R U . . .
C50 C 0.7139(9) 0.7396(15) -0.0794(4) 0.171(5) Uani 1 1 d . U . . .
H50 H 0.7350 0.7451 -0.1040 0.205 Uiso 1 1 calc R U . . .
C51 C 0.6676(9) 0.6443(13) -0.0786(4) 0.154(5) Uani 1 1 d . U . . .
H51 H 0.6557 0.5846 -0.1030 0.185 Uiso 1 1 calc R U . . .
C52 C 0.6371(6) 0.6311(9) -0.0433(4) 0.124(3) Uani 1 1 d . U . . .
H52 H 0.6044 0.5632 -0.0430 0.149 Uiso 1 1 calc R U . . .
C53 C 0.6556(5) 0.7208(8) -0.0077(3) 0.095(2) Uani 1 1 d . U . . .
H53 H 0.6351 0.7113 0.0170 0.114 Uiso 1 1 calc R U . . .
C54 C 0.6600(4) 1.0731(6) 0.0190(2) 0.0643(16) Uani 1 1 d . U . . .
C55 C 0.6762(6) 1.1661(8) -0.0089(4) 0.134(4) Uani 1 1 d . U . . .
H55 H 0.7211 1.1647 -0.0159 0.160 Uiso 1 1 calc R U . . .
C56 C 0.6241(8) 1.2660(13) -0.0273(5) 0.178(6) Uani 1 1 d . U . . .
C57 C 0.5596(6) 1.2737(9) -0.0178(3) 0.110(3) Uani 1 1 d . U . . .
H57 H 0.5268 1.3415 -0.0295 0.132 Uiso 1 1 calc R U . . .
C58 C 0.5438(5) 1.1805(9) 0.0091(3) 0.101(2) Uani 1 1 d . U . . .
H58 H 0.4984 1.1829 0.0154 0.121 Uiso 1 1 calc R U . . .
C59 C 0.5919(4) 1.0804(8) 0.0279(3) 0.086(2) Uani 1 1 d . U . . .
H59 H 0.5787 1.0176 0.0467 0.103 Uiso 1 1 calc R U . . .
O1W O 0.9009(9) 1.014(2) -0.0042(6) 0.168(7) Uani 0.5 1 d D . P . .
H2W H 0.935(11) 1.033(18) 0.022(5) 0.202 Uiso 0.5 1 d D U P . .
H1W H 0.888(12) 0.930(7) -0.004(7) 0.202 Uiso 0.5 1 d D U P . .
H5O H 0.8771(11) 0.906(9) 0.084(3) 0.202 Uiso 1 1 d D U . . .

loop_
_atom_site_aniso_label
_atom_site_aniso_U_11
_atom_site_aniso_U_22
_atom_site_aniso_U_33
_atom_site_aniso_U_23
_atom_site_aniso_U_13
_atom_site_aniso_U_12
Mn1 0.0580(7) 0.0612(6) 0.0614(6) -0.0021(5) 0.0127(5) -0.0012(5)
P1 0.0628(12) 0.0784(12) 0.0681(11) 0.0030(9) 0.0251(9) 0.0072(9)
P2 0.0536(11) 0.0643(11) 0.0577(9) -0.0043(8) 0.0135(8) -0.0008(8)
P3 0.0585(10) 0.0557(10) 0.0471(8) 0.0031(7) 0.0110(7) -0.0016(8)
P4 0.0637(11) 0.0608(10) 0.0513(9) 0.0046(7) 0.0107(8) -0.0053(8)
O1 0.069(3) 0.100(3) 0.068(3) 0.000(2) 0.027(2) 0.011(2)
O2 0.054(3) 0.072(3) 0.066(2) -0.015(2) 0.014(2) -0.002(2)
O3 0.060(3) 0.075(3) 0.078(3) -0.006(2) 0.019(2) 0.002(2)
O4 0.068(3) 0.076(3) 0.083(3) 0.013(2) 0.010(2) -0.012(2)
O5 0.084(4) 0.086(3) 0.158(5) 0.046(3) 0.012(4) -0.010(3)
N1 0.098(5) 0.106(4) 0.075(3) -0.013(3) 0.013(4) 0.000(4)
N2 0.076(4) 0.066(3) 0.084(3) -0.013(3) 0.020(3) -0.006(3)
N3 0.067(3) 0.086(4) 0.063(3) -0.002(3) 0.021(3) 0.007(3)
N4 0.074(4) 0.082(4) 0.047(3) 0.012(2) 0.012(3) 0.000(3)
C1 0.231(14) 0.166(9) 0.068(5) -0.013(5) 0.019(7) -0.026(9)
C2 0.50(3) 0.224(13) 0.106(9) -0.055(10) 0.111(14) -0.10(2)
C3 0.44(3) 0.217(12) 0.122(10) -0.074(12) 0.101(14) -0.02(2)
C4 0.39(3) 0.151(9) 0.120(9) -0.063(8) 0.067(12) -0.006(13)
C5 0.123(8) 0.107(5) 0.085(5) -0.035(4) 0.001(5) -0.016(6)
C6 0.071(5) 0.083(5) 0.104(5) -0.019(4) 0.011(5) -0.005(4)
C7 0.095(7) 0.074(5) 0.152(7) -0.027(5) 0.005(7) -0.017(5)
C8 0.158(11) 0.098(7) 0.182(10) 0.009(6) 0.025(10) -0.044(7)
C9 0.143(9) 0.100(7) 0.142(8) 0.025(5) 0.026(7) -0.036(7)
C10 0.093(6) 0.087(5) 0.105(5) 0.012(4) 0.028(5) -0.017(4)
C11 0.155(12) 0.265(16) 0.49(3) 0.167(17) 0.139(13) -0.012(11)
C61 0.157(13) 0.317(18) 0.47(3) 0.187(18) 0.139(12) 0.034(12)
C12 0.076(5) 0.082(4) 0.080(4) -0.005(3) 0.033(4) 0.007(3)
C13 0.129(9) 0.117(7) 0.139(8) -0.052(6) 0.016(6) 0.022(6)
C14 0.173(13) 0.124(8) 0.207(13) -0.088(9) 0.004(9) 0.007(8)
C15 0.126(10) 0.101(8) 0.234(14) -0.030(7) 0.066(8) 0.014(6)
C16 0.152(10) 0.093(6) 0.155(9) 0.021(6) 0.054(7) 0.035(6)
C17 0.109(7) 0.090(5) 0.109(6) 0.015(5) 0.031(5) 0.023(5)
C18 0.074(5) 0.112(6) 0.081(5) 0.018(4) 0.027(4) -0.003(4)
C19 0.079(6) 0.100(6) 0.132(7) 0.020(5) 0.035(5) -0.006(4)
C20 0.073(6) 0.106(7) 0.204(10) 0.051(7) 0.026(7) -0.001(5)
C21 0.110(9) 0.224(14) 0.176(12) 0.096(9) 0.044(9) -0.036(9)
C22 0.156(12) 0.287(18) 0.139(10) 0.053(9) 0.069(9) -0.057(12)
C23 0.144(10) 0.257(14) 0.098(7) -0.011(7) 0.064(6) -0.071(9)
C24 0.057(4) 0.067(4) 0.064(3) -0.005(3) 0.017(3) -0.013(3)
C25 0.185(10) 0.066(5) 0.079(5) -0.007(4) 0.065(6) -0.012(5)
C26 0.227(13) 0.099(6) 0.088(5) -0.004(5) 0.085(7) -0.031(7)
C27 0.103(7) 0.117(6) 0.086(5) 0.025(5) 0.031(5) -0.015(5)
C28 0.125(8) 0.102(6) 0.149(8) 0.043(5) 0.082(7) 0.030(6)
C29 0.125(7) 0.087(5) 0.108(6) 0.022(4) 0.069(6) 0.034(5)
C30 0.063(4) 0.069(4) 0.060(4) -0.004(3) 0.023(3) -0.006(3)
C31 0.079(5) 0.068(4) 0.142(7) -0.011(5) 0.020(5) -0.001(4)
C32 0.118(7) 0.074(5) 0.178(10) -0.009(6) 0.020(7) 0.004(5)
C33 0.122(8) 0.079(5) 0.165(10) -0.038(6) 0.035(7) -0.030(5)
C34 0.099(7) 0.115(6) 0.109(7) -0.025(5) 0.019(5) -0.043(5)
C35 0.081(5) 0.089(5) 0.089(5) -0.002(4) 0.013(4) -0.016(4)
C36 0.067(4) 0.050(3) 0.053(3) 0.002(3) 0.012(3) -0.004(3)
C37 0.096(6) 0.068(4) 0.072(4) -0.005(3) 0.008(4) 0.012(4)
C38 0.127(7) 0.081(5) 0.090(5) -0.023(4) 0.022(5) 0.022(5)
C39 0.134(8) 0.089(6) 0.077(5) -0.030(4) 0.016(5) 0.014(5)
C40 0.102(6) 0.082(5) 0.061(4) -0.006(4) 0.003(4) -0.006(4)
C41 0.070(4) 0.067(4) 0.056(3) 0.002(3) 0.014(3) -0.001(3)
C42 0.060(4) 0.061(3) 0.048(3) 0.006(3) 0.006(3) -0.003(3)
C43 0.118(6) 0.071(5) 0.107(6) -0.018(4) 0.035(5) -0.023(4)
C44 0.143(8) 0.078(6) 0.128(7) -0.023(5) 0.028(7) -0.041(6)
C45 0.105(7) 0.103(6) 0.115(7) 0.027(6) -0.007(5) -0.050(6)
C46 0.075(6) 0.122(7) 0.139(8) 0.034(6) 0.029(5) -0.016(5)
C47 0.072(5) 0.082(5) 0.119(6) 0.004(4) 0.030(5) -0.008(4)
C48 0.090(5) 0.070(4) 0.052(3) 0.008(3) 0.007(3) 0.009(3)
C49 0.198(12) 0.131(8) 0.093(6) -0.011(5) 0.071(7) -0.019(7)
C50 0.249(17) 0.184(13) 0.094(7) -0.039(8) 0.071(9) -0.005(10)
C51 0.211(16) 0.127(10) 0.107(8) -0.037(8) 0.015(8) 0.018(8)
C52 0.150(10) 0.083(6) 0.111(7) -0.022(5) -0.014(6) -0.005(6)
C53 0.102(6) 0.078(5) 0.087(5) -0.004(4) -0.003(4) -0.008(4)
C54 0.072(4) 0.065(4) 0.053(3) 0.005(3) 0.011(3) -0.004(3)
C55 0.151(9) 0.090(6) 0.194(10) 0.074(6) 0.105(8) 0.046(6)
C56 0.197(12) 0.151(10) 0.224(13) 0.118(9) 0.123(11) 0.090(9)
C57 0.137(8) 0.080(5) 0.115(7) 0.024(5) 0.038(6) 0.045(6)
C58 0.099(6) 0.096(6) 0.103(6) 0.003(5) 0.020(5) 0.020(5)
C59 0.078(5) 0.086(5) 0.089(5) 0.016(4) 0.017(4) 0.004(4)
O1W 0.139(14) 0.234(19) 0.145(13) 0.037(13) 0.062(10) -0.050(13)

loop_
_atom_type_symbol
_atom_type_description
_atom_type_scat_dispersion_real
_atom_type_scat_dispersion_imag
_atom_type_scat_source
C C 0.0033 0.0016 'International Tables Vol C Tables 4.2.6.8 and 6.1.1.4'
H H 0.0000 0.0000 'International Tables Vol C Tables 4.2.6.8 and 6.1.1.4'
N N 0.0061 0.0033 'International Tables Vol C Tables 4.2.6.8 and 6.1.1.4'
O O 0.0106 0.0060 'International Tables Vol C Tables 4.2.6.8 and 6.1.1.4'
P P 0.1023 0.0942 'International Tables Vol C Tables 4.2.6.8 and 6.1.1.4'
Mn Mn 0.3368 0.7283 'International Tables Vol C Tables 4.2.6.8 and 6.1.1.4'

loop_
_geom_angle_atom_site_label_1
_geom_angle_atom_site_label_2
_geom_angle_atom_site_label_3
_geom_angle
_geom_angle_site_symmetry_1
_geom_angle_site_symmetry_3
O3 Mn1 O2 97.87(17) . .
O3 Mn1 O1 168.75(18) . .
O2 Mn1 O1 88.65(16) . .
O3 Mn1 O5 83.9(2) . .
O2 Mn1 O5 102.4(2) . .
O1 Mn1 O5 85.7(2) . .
O3 Mn1 N1 93.1(2) . .
O2 Mn1 N1 157.1(2) . .
O1 Mn1 N1 84.1(2) . .
O5 Mn1 N1 98.6(3) . .
O3 Mn1 N2 90.2(2) . .
O2 Mn1 N2 89.55(19) . .
O1 Mn1 N2 99.1(2) . .
O5 Mn1 N2 167.3(2) . .
N1 Mn1 N2 70.3(2) . .
O1 P1 N3 117.9(3) . .
O1 P1 C12 108.2(3) . .
N3 P1 C12 107.7(3) . .
O1 P1 C18 107.1(3) . .
N3 P1 C18 109.8(3) . .
C12 P1 C18 105.4(4) . .
O2 P2 N3 117.4(3) . .
O2 P2 C30 107.5(3) . .
N3 P2 C30 110.6(3) . .
O2 P2 C24 109.7(3) . .
N3 P2 C24 105.9(3) . .
C30 P2 C24 105.0(3) . .
O3 P3 N4 120.2(3) . .
O3 P3 C42 106.4(3) . .
N4 P3 C42 106.5(3) . .
O3 P3 C36 109.2(3) . .
N4 P3 C36 106.7(3) . .
C42 P3 C36 107.3(3) . .
O4 P4 N4 120.4(3) . .
O4 P4 C54 109.0(3) . .
N4 P4 C54 105.1(3) . .
O4 P4 C48 107.9(3) . .
N4 P4 C48 108.9(3) . .
C54 P4 C48 104.4(3) . .
P1 O1 Mn1 130.3(3) . .
P2 O2 Mn1 131.8(3) . .
P3 O3 Mn1 165.7(3) . .
C11 O5 Mn1 127.0(8) . .
C11 O5 H5O 102.5(12) . .
Mn1 O5 H5O 125(4) . .
C1 N1 C5 121.5(8) . .
C1 N1 Mn1 120.2(7) . .
C5 N1 Mn1 116.6(5) . .
C10 N2 C6 118.1(7) . .
C10 N2 Mn1 122.8(5) . .
C6 N2 Mn1 118.5(5) . .
P1 N3 P2 126.9(4) . .
P3 N4 P4 137.3(4) . .
N1 C1 C2 118.0(12) . .
N1 C1 H1 121.0 . .
C2 C1 H1 121.0 . .
C3 C2 C1 120.2(14) . .
C3 C2 H2 119.9 . .
C1 C2 H2 119.9 . .
C4 C3 C2 120.3(15) . .
C4 C3 H3 119.9 . .
C2 C3 H3 119.9 . .
C3 C4 C5 116.6(14) . .
C3 C4 H4 121.7 . .
C5 C4 H4 121.7 . .
N1 C5 C4 122.6(10) . .
N1 C5 C6 117.1(7) . .
C4 C5 C6 120.3(10) . .
N2 C6 C7 120.8(8) . .
N2 C6 C5 115.2(7) . .
C7 C6 C5 124.0(8) . .
C8 C7 C6 118.1(9) . .
C8 C7 H7 121.0 . .
C6 C7 H7 121.0 . .
C9 C8 C7 121.1(11) . .
C9 C8 H8 119.5 . .
C7 C8 H8 119.5 . .
C8 C9 C10 117.2(11) . .
C8 C9 H9 121.4 . .
C10 C9 H9 121.4 . .
N2 C10 C9 124.8(9) . .
N2 C10 H10 117.6 . .
C9 C10 H10 117.6 . .
O5 C11 C61 125.9(14) . .
O5 C11 H11A 105.9 . .
C61 C11 H11A 105.9 . .
O5 C11 H11B 105.9 . .
C61 C11 H11B 105.9 . .
H11A C11 H11B 106.2 . .
C11 C61 H61A 109.5 . .
C11 C61 H61B 109.5 . .
H61A C61 H61B 109.5 . .
C11 C61 H61C 109.5 . .
H61A C61 H61C 109.5 . .
H61B C61 H61C 109.5 . .
C17 C12 C13 119.2(8) . .
C17 C12 P1 123.0(6) . .
C13 C12 P1 117.8(7) . .
C12 C13 C14 117.8(10) . .
C12 C13 H13 121.1 . .
C14 C13 H13 121.1 . .
C15 C14 C13 122.0(11) . .
C15 C14 H14 119.0 . .
C13 C14 H14 119.0 . .
C14 C15 C16 119.4(12) . .
C14 C15 H15 120.3 . .
C16 C15 H15 120.3 . .
C15 C16 C17 119.4(11) . .
C15 C16 H16 120.3 . .
C17 C16 H16 120.3 . .
C12 C17 C16 122.1(10) . .
C12 C17 H17 119.0 . .
C16 C17 H17 119.0 . .
C19 C18 C23 119.2(5) . .
C19 C18 P1 121.8(5) . .
C23 C18 P1 119.0(5) . .
C18 C19 C20 120.4(5) . .
C18 C19 H19 119.8 . .
C20 C19 H19 119.8 . .
C21 C20 C19 120.0(5) . .
C21 C20 H20 120.0 . .
C19 C20 H20 120.0 . .
C20 C21 C22 119.3(5) . .
C20 C21 H21 120.3 . .
C22 C21 H21 120.3 . .
C23 C22 C21 119.7(5) . .
C23 C22 H22 120.1 . .
C21 C22 H22 120.1 . .
C22 C23 C18 119.7(5) . .
C22 C23 H23 120.2 . .
C18 C23 H23 120.2 . .
C25 C24 C29 116.1(6) . .
C25 C24 P2 122.8(6) . .
C29 C24 P2 120.9(5) . .
C24 C25 C26 122.8(8) . .
C24 C25 H25 118.6 . .
C26 C25 H25 118.6 . .
C27 C26 C25 120.6(9) . .
C27 C26 H26 119.7 . .
C25 C26 H26 119.7 . .
C26 C27 C28 119.3(8) . .
C26 C27 H27 120.3 . .
C28 C27 H27 120.4 . .
C27 C28 C29 119.4(8) . .
C27 C28 H28 120.3 . .
C29 C28 H28 120.3 . .
C28 C29 C24 121.6(8) . .
C28 C29 H29 119.2 . .
C24 C29 H29 119.2 . .
C31 C30 C35 115.8(7) . .
C31 C30 P2 122.9(6) . .
C35 C30 P2 121.3(6) . .
C30 C31 C32 121.2(8) . .
C30 C31 H31 119.4 . .
C32 C31 H31 119.4 . .
C33 C32 C31 122.1(10) . .
C33 C32 H32 119.0 . .
C31 C32 H32 119.0 . .
C32 C33 C34 119.6(9) . .
C32 C33 H33 120.2 . .
C34 C33 H33 120.2 . .
C33 C34 C35 120.1(9) . .
C33 C34 H34 119.9 . .
C35 C34 H34 119.9 . .
C34 C35 C30 121.0(8) . .
C34 C35 H35 119.5 . .
C30 C35 H35 119.5 . .
C37 C36 C41 119.1(6) . .
C37 C36 P3 121.3(5) . .
C41 C36 P3 119.5(5) . .
C36 C37 C38 120.1(7) . .
C36 C37 H37 120.0 . .
C38 C37 H37 120.0 . .
C39 C38 C37 119.9(8) . .
C39 C38 H38 120.0 . .
C37 C38 H38 120.0 . .
C38 C39 C40 120.7(7) . .
C38 C39 H39 119.6 . .
C40 C39 H39 119.6 . .
C39 C40 C41 121.0(7) . .
C39 C40 H40 119.5 . .
C41 C40 H40 119.5 . .
C40 C41 C36 119.2(7) . .
C40 C41 H41 120.4 . .
C36 C41 H41 120.4 . .
C47 C42 C43 116.6(7) . .
C47 C42 P3 124.2(5) . .
C43 C42 P3 119.2(6) . .
C42 C43 C44 121.3(9) . .
C42 C43 H43 119.3 . .
C44 C43 H43 119.3 . .
C45 C44 C43 119.6(10) . .
C45 C44 H44 120.2 . .
C43 C44 H44 120.2 . .
C46 C45 C44 120.1(9) . .
C46 C45 H45 119.9 . .
C44 C45 H45 119.9 . .
C45 C46 C47 121.3(10) . .
C45 C46 H46 119.3 . .
C47 C46 H46 119.3 . .
C42 C47 C46 120.9(8) . .
C42 C47 H47 119.5 . .
C46 C47 H47 119.5 . .
C49 C48 C53 117.3(8) . .
C49 C48 P4 121.9(7) . .
C53 C48 P4 120.8(6) . .
C48 C49 C50 118.8(11) . .
C48 C49 H49 120.6 . .
C50 C49 H49 120.6 . .
C51 C50 C49 120.9(13) . .
C51 C50 H50 119.6 . .
C49 C50 H50 119.6 . .
C50 C51 C52 121.5(12) . .
C50 C51 H51 119.3 . .
C52 C51 H51 119.3 . .
C51 C52 C53 118.1(12) . .
C51 C52 H52 121.0 . .
C53 C52 H52 121.0 . .
C48 C53 C52 123.4(9) . .
C48 C53 H53 118.3 . .
C52 C53 H53 118.3 . .
C55 C54 C59 117.5(7) . .
C55 C54 P4 121.0(6) . .
C59 C54 P4 121.4(5) . .
C54 C55 C56 119.5(9) . .
C54 C55 H55 120.2 . .
C56 C55 H55 120.2 . .
C57 C56 C55 122.6(10) . .
C56 C57 C58 117.4(9) . .
C56 C57 H57 121.3 . .
C58 C57 H57 121.3 . .
C57 C58 C59 122.8(9) . .
C57 C58 H58 118.6 . .
C59 C58 H58 118.6 . .
C58 C59 C54 120.2(8) . .
C58 C59 H59 119.9 . .
C54 C59 H59 119.9 . .
H2W O1W H1W 109.2(17) . .

loop_
_geom_bond_atom_site_label_1
_geom_bond_atom_site_label_2
_geom_bond_distance
_geom_bond_site_symmetry_2
Mn1 O3 2.056(5) .
Mn1 O2 2.117(4) .
Mn1 O1 2.144(5) .
Mn1 O5 2.206(5) .
Mn1 N1 2.302(6) .
Mn1 N2 2.307(6) .
P1 O1 1.494(5) .
P1 N3 1.580(5) .
P1 C12 1.806(8) .
P1 C18 1.813(6) .
P2 O2 1.500(4) .
P2 N3 1.582(6) .
P2 C30 1.784(7) .
P2 C24 1.787(7) .
P3 O3 1.493(5) .
P3 N4 1.568(5) .
P3 C42 1.797(7) .
P3 C36 1.798(6) .
P4 O4 1.485(5) .
P4 N4 1.568(5) .
P4 C54 1.783(7) .
P4 C48 1.811(7) .
O5 C11 1.475(9) .
O5 H5O 0.883(10) .
N1 C1 1.307(11) .
N1 C5 1.340(11) .
N2 C10 1.321(9) .
N2 C6 1.327(9) .
C1 C2 1.425(17) .
C1 H1 0.9300 .
C2 C3 1.37(2) .
C2 H2 0.9300 .
C3 C4 1.35(2) .
C3 H3 0.9300 .
C4 C5 1.401(13) .
C4 H4 0.9300 .
C5 C6 1.455(12) .
C6 C7 1.419(12) .
C7 C8 1.373(14) .
C7 H7 0.9300 .
C8 C9 1.337(14) .
C8 H8 0.9300 .
C9 C10 1.377(11) .
C9 H9 0.9300 .
C10 H10 0.9300 .
C11 C61 1.615(10) .
C11 H11A 0.9700 .
C11 H11B 0.9700 .
C61 H61A 0.9600 .
C61 H61B 0.9600 .
C61 H61C 0.9600 .
C12 C17 1.350(10) .
C12 C13 1.371(11) .
C13 C14 1.421(15) .
C13 H13 0.9300 .
C14 C15 1.340(16) .
C14 H14 0.9300 .
C15 C16 1.353(15) .
C15 H15 0.9300 .
C16 C17 1.390(13) .
C16 H16 0.9300 .
C17 H17 0.9300 .
C18 C19 1.354(7) .
C18 C23 1.380(7) .
C19 C20 1.379(7) .
C19 H19 0.9300 .
C20 C21 1.351(7) .
C20 H20 0.9300 .
C21 C22 1.378(8) .
C21 H21 0.9300 .
C22 C23 1.369(7) .
C22 H22 0.9300 .
C23 H23 0.9300 .
C24 C25 1.356(9) .
C24 C29 1.385(10) .
C25 C26 1.359(11) .
C25 H25 0.9300 .
C26 C27 1.349(12) .
C26 H26 0.9300 .
C27 C28 1.364(12) .
C27 H27 0.9300 .
C28 C29 1.385(11) .
C28 H28 0.9300 .
C29 H29 0.9300 .
C30 C31 1.358(10) .
C30 C35 1.392(10) .
C31 C32 1.389(11) .
C31 H31 0.9300 .
C32 C33 1.297(13) .
C32 H32 0.9300 .
C33 C34 1.346(12) .
C33 H33 0.9300 .
C34 C35 1.389(11) .
C34 H34 0.9300 .
C35 H35 0.9300 .
C36 C37 1.386(9) .
C36 C41 1.391(8) .
C37 C38 1.392(10) .
C37 H37 0.9300 .
C38 C39 1.342(11) .
C38 H38 0.9300 .
C39 C40 1.367(11) .
C39 H39 0.9300 .
C40 C41 1.374(9) .
C40 H40 0.9300 .
C41 H41 0.9300 .
C42 C47 1.368(10) .
C42 C43 1.375(9) .
C43 C44 1.382(12) .
C43 H43 0.9300 .
C44 C45 1.343(14) .
C44 H44 0.9300 .
C45 C46 1.320(13) .
C45 H45 0.9300 .
C46 C47 1.370(11) .
C46 H46 0.9300 .
C47 H47 0.9300 .
C48 C49 1.360(11) .
C48 C53 1.369(10) .
C49 C50 1.428(14) .
C49 H49 0.9300 .
C50 C51 1.313(17) .
C50 H50 0.9300 .
C51 C52 1.342(16) .
C51 H51 0.9300 .
C52 C53 1.374(11) .
C52 H52 0.9300 .
C53 H53 0.9300 .
C54 C55 1.352(10) .
C54 C59 1.387(10) .
C55 C56 1.419(14) .
C55 H55 0.9300 .
C56 C57 1.328(14) .
C57 C58 1.332(12) .
C57 H57 0.9300 .
C58 C59 1.380(10) .
C58 H58 0.9300 .
C59 H59 0.9300 .
O1W H2W 0.890(10) .
O1W H1W 0.889(10) .
